data_2019977
loop_
_publ_author_name
'Wang, Xiangfei'
'Yang, Fang'
'Tang, Meng'
'Yuan, Limin'
'Liu, Wenlong'

_publ_section_title
;
 A two-dimensional Zn^II^ coordination polymer constructed from
 benzene-1,2,3-tricarboxylic acid and
 <i>N</i>,<i>N</i>'-bis[(pyridin-4-yl)methylidene]hydrazine
;
_journal_coeditor_code FP3012
_journal_issue 7
_journal_name_full 'Acta Crystallographica Section C'
_journal_page_first
;
;
_journal_paper_doi 10.1107/S2053229615010657
_journal_volume 71
_journal_year 2015
_chemical_formula_iupac '[Zn (C9 H3 O6) (OH) (C12 H10 N4) (H2 O)]'
_chemical_formula_moiety 'C21 H16 N4 O8 Zn2'
_chemical_formula_sum 'C21 H16 N4 O8 Zn2'
_chemical_formula_weight 583.12
_chemical_name_systematic
Poly[aqua(\m~4~-benzene-1,2,3-tricarboxylato)[\m~2~-4,4'-(hydrazine-1,2-diylidenedimethanylylidene)dipyridine](\m~3~-hydroxido)dizinc(II)]
_space_group_crystal_system triclinic
_space_group_IT_number 2
_space_group_name_Hall '-P 1'
_space_group_name_H-M_alt 'P -1'
_symmetry_space_group_name_Hall '-P 1'
_symmetry_space_group_name_H-M 'P -1'
_atom_sites_solution_hydrogens mixed
_audit_creation_method SHELXL-2014/7
_cell_angle_alpha 85.003(5)
_cell_angle_beta 86.125(5)
_cell_angle_gamma 73.369(5)
_cell_formula_units_Z 2
_cell_length_a 7.622(5)
_cell_length_b 10.341(5)
_cell_length_c 13.682(5)
_cell_measurement_reflns_used 2998
_cell_measurement_temperature 296(2)
_cell_measurement_theta_max 26.85
_cell_measurement_theta_min 2.46
_cell_volume 1028.3(9)
_computing_cell_refinement
;
SAINT (Bruker, 2003)
;
_computing_data_collection
;
APEX2 (Bruker, 2005)
;
_computing_data_reduction
;
SAINT (Bruker, 2003)
;
_computing_molecular_graphics
;
DIAMOND (Brandenburg & Putz, 2005)
;
_computing_publication_material
;
publCIF (Westrip, 2010)
;
_computing_structure_refinement
;
SHELXL2014 (Sheldrick, 2015)
;
_computing_structure_solution
;
SHELXL2013 (Sheldrick, 2008)
;
_diffrn_ambient_temperature 296(2)
_diffrn_measured_fraction_theta_full 0.988
_diffrn_measured_fraction_theta_max 0.979
_diffrn_measurement_device_type 'Bruker APEXII CCD area-detector'
_diffrn_measurement_method '\f and \w'
_diffrn_radiation_type MoK\a
_diffrn_radiation_wavelength 0.71073
_diffrn_reflns_av_R_equivalents 0.0340
_diffrn_reflns_limit_h_max 9
_diffrn_reflns_limit_h_min -9
_diffrn_reflns_limit_k_max 13
_diffrn_reflns_limit_k_min -13
_diffrn_reflns_limit_l_max 17
_diffrn_reflns_limit_l_min -17
_diffrn_reflns_number 9072
_diffrn_reflns_theta_full 25.242
_diffrn_reflns_theta_max 27.497
_diffrn_reflns_theta_min 2.061
_exptl_absorpt_coefficient_mu 2.394
_exptl_absorpt_correction_T_max 0.391
_exptl_absorpt_correction_T_min 0.380
_exptl_absorpt_correction_type multi-scan
_exptl_absorpt_process_details
;
(SADABS; Bruker, 2003)
;
_exptl_crystal_colour yellow
_exptl_crystal_density_diffrn 1.883
_exptl_crystal_description block
_exptl_crystal_F_000 588
_exptl_crystal_size_max 0.420
_exptl_crystal_size_mid 0.400
_exptl_crystal_size_min 0.390
_refine_diff_density_max 0.371
_refine_diff_density_min -0.478
_refine_ls_extinction_method none
_refine_ls_goodness_of_fit_ref 1.006
_refine_ls_hydrogen_treatment mixed
_refine_ls_matrix_type full
_refine_ls_number_parameters 325
_refine_ls_number_reflns 4626
_refine_ls_number_restraints 4
_refine_ls_restrained_S_all 1.006
_refine_ls_R_factor_all 0.0450
_refine_ls_R_factor_gt 0.0331
_refine_ls_shift/su_max 0.001
_refine_ls_shift/su_mean 0.000
_refine_ls_structure_factor_coef Fsqd
_refine_ls_weighting_details 'w=1/[\s^2^(Fo^2^)+(0.0368P)^2^+0.5201P] where P=(Fo^2^+2Fc^2^)/3'
_refine_ls_weighting_scheme calc
_refine_ls_wR_factor_gt 0.0798
_refine_ls_wR_factor_ref 0.0893
_reflns_number_gt 3722
_reflns_number_total 4626
_reflns_threshold_expression I>2\s(I)
_cod_data_source_file fp3012sup1.cif
_cod_data_source_block I
_cod_database_code 2019977
_shelx_space_group_comment
;
The symmetry employed for this shelxl refinement is uniquely defined
by the following loop, which should always be used as a source of
symmetry information in preference to the above space-group names.
They are only intended as comments.
;
_shelx_estimated_absorpt_t_min 0.433
_shelx_estimated_absorpt_t_max 0.455
_shelxl_version_number 2014/7

loop_
_space_group_symop_operation_xyz
'x, y, z'
'-x, -y, -z'

loop_
_atom_site_type_symbol
_atom_site_label
_atom_site_fract_x
_atom_site_fract_y
_atom_site_fract_z
_atom_site_U_iso_or_equiv
_atom_site_adp_type
_atom_site_calc_flag
_atom_site_occupancy
Zn Zn1 0.63751(4) 0.58432(3) 0.64682(2) 0.02088(10) Uani d 1
Zn Zn2 1.03098(4) 0.35465(3) 0.55486(2) 0.01913(10) Uani d 1
C C1 1.1068(4) 0.6246(3) 0.77462(19) 0.0187(5) Uani d 1
C C2 1.2140(3) 0.6921(3) 0.71484(19) 0.0163(5) Uani d 1
C C3 1.3020(4) 0.7745(3) 0.7559(2) 0.0195(6) Uani d 1
C C4 1.2830(4) 0.7870(3) 0.8574(2) 0.0263(6) Uani d 1
H H4 1.3396 0.8426 0.8853 0.032 Uiso calc 1
C C5 1.1810(4) 0.7173(3) 0.9166(2) 0.0276(7) Uani d 1
H H5 1.1725 0.7242 0.9842 0.033 Uiso calc 1
C C6 1.0905(4) 0.6367(3) 0.8755(2) 0.0254(6) Uani d 1
H H6 1.0199 0.5915 0.9153 0.030 Uiso calc 1
C C7 1.0046(4) 0.5419(3) 0.72820(19) 0.0199(6) Uani d 1
C C8 1.2228(4) 0.6759(3) 0.60577(19) 0.0179(5) Uani d 1
C C9 1.4106(4) 0.8543(3) 0.6914(2) 0.0231(6) Uani d 1
C C10 0.9521(4) 0.2051(3) 0.7515(2) 0.0251(6) Uani d 1
H H10 0.9927 0.2707 0.7780 0.030 Uiso calc 1
C C11 0.9019(4) 0.1092(3) 0.8146(2) 0.0264(6) Uani d 1
H H11 0.9098 0.1104 0.8821 0.032 Uiso calc 1
C C12 0.8394(4) 0.0104(3) 0.7769(2) 0.0232(6) Uani d 1
C C13 0.8410(4) 0.0086(3) 0.6755(2) 0.0289(7) Uani d 1
H H13 0.8071 -0.0588 0.6473 0.035 Uiso calc 1
C C14 0.8938(4) 0.1082(3) 0.6167(2) 0.0291(7) Uani d 1
H H14 0.8940 0.1060 0.5489 0.035 Uiso calc 1
C C15 0.7682(4) -0.0867(3) 0.8403(2) 0.0283(7) Uani d 1
H H15 0.7415 -0.1580 0.8133 0.034 Uiso calc 1
C C16 0.5015(4) -0.3423(3) 1.2988(2) 0.0233(6) Uani d 1
H H16 0.4969 -0.3363 1.3664 0.028 Uiso calc 1
C C17 0.5647(4) -0.2494(3) 1.2381(2) 0.0249(6) Uani d 1
H H17 0.5983 -0.1808 1.2647 0.030 Uiso calc 1
C C18 0.5775(4) -0.2594(3) 1.1373(2) 0.0236(6) Uani d 1
C C19 0.5200(4) -0.3615(3) 1.0999(2) 0.0246(6) Uani d 1
H H19 0.5272 -0.3713 1.0327 0.029 Uiso calc 1
C C20 0.4525(4) -0.4471(3) 1.1648(2) 0.0236(6) Uani d 1
H H20 0.4091 -0.5122 1.1397 0.028 Uiso calc 1
C C21 0.6507(4) -0.1640(3) 1.0725(2) 0.0293(7) Uani d 1
H H21 0.6825 -0.0948 1.0995 0.035 Uiso calc 1
N N1 0.9451(3) 0.2083(2) 0.65323(17) 0.0223(5) Uani d 1
N N2 0.4465(3) -0.4408(2) 1.26337(17) 0.0195(5) Uani d 1
N N3 0.7430(4) -0.0734(3) 0.93223(19) 0.0318(6) Uani d 1
N N4 0.6711(4) -0.1743(3) 0.9805(2) 0.0330(6) Uani d 1
O O1 0.8355(3) 0.5712(2) 0.74854(15) 0.0334(5) Uani d 1
O O2 1.0957(3) 0.45242(19) 0.67359(14) 0.0236(4) Uani d 1
O O3 1.0706(3) 0.71388(19) 0.56567(13) 0.0219(4) Uani d 1
O O4 1.3761(3) 0.6224(2) 0.56373(14) 0.0255(4) Uani d 1
O O5 1.5563(3) 0.7863(2) 0.64737(16) 0.0292(5) Uani d 1
O O6 1.3551(3) 0.9786(2) 0.68665(19) 0.0409(6) Uani d 1
O O7 1.2856(3) 0.1934(2) 0.54335(17) 0.0366(6) Uani d 1
H H7A 1.343(5) 0.178(4) 0.4881(16) 0.055 Uiso d 1
H H7B 1.308(5) 0.120(3) 0.579(2) 0.055 Uiso d 1
O O8 0.8107(3) 0.53254(19) 0.53524(13) 0.0187(4) Uani d 1
H H8 0.741(4) 0.515(3) 0.499(2) 0.028 Uiso d 1

loop_
_atom_site_aniso_label
_atom_site_aniso_U_11
_atom_site_aniso_U_22
_atom_site_aniso_U_33
_atom_site_aniso_U_12
_atom_site_aniso_U_13
_atom_site_aniso_U_23
Zn1 0.02107(18) 0.02041(18) 0.02181(18) -0.00839(13) 0.00552(13) -0.00141(13)
Zn2 0.02181(18) 0.01772(17) 0.01803(17) -0.00666(13) -0.00012(13) 0.00087(12)
C1 0.0168(13) 0.0202(14) 0.0189(13) -0.0051(11) -0.0001(10) -0.0017(10)
C2 0.0161(13) 0.0157(13) 0.0167(13) -0.0035(10) -0.0004(10) -0.0018(10)
C3 0.0176(13) 0.0184(13) 0.0229(14) -0.0052(11) -0.0008(11) -0.0032(11)
C4 0.0284(16) 0.0276(15) 0.0260(15) -0.0103(13) -0.0025(12) -0.0100(12)
C5 0.0258(16) 0.0392(18) 0.0179(14) -0.0079(13) -0.0018(12) -0.0065(12)
C6 0.0231(15) 0.0302(16) 0.0226(15) -0.0082(13) 0.0027(12) -0.0007(12)
C7 0.0206(14) 0.0236(14) 0.0172(13) -0.0104(11) -0.0023(11) 0.0046(11)
C8 0.0220(14) 0.0134(12) 0.0204(13) -0.0086(11) -0.0019(11) 0.0002(10)
C9 0.0254(15) 0.0199(14) 0.0257(15) -0.0089(12) -0.0019(12) -0.0024(11)
C10 0.0279(16) 0.0270(15) 0.0233(15) -0.0134(13) 0.0000(12) 0.0001(12)
C11 0.0315(17) 0.0294(16) 0.0175(14) -0.0089(13) 0.0017(12) 0.0009(12)
C12 0.0216(15) 0.0196(14) 0.0262(15) -0.0047(11) 0.0025(12) 0.0039(11)
C13 0.0387(18) 0.0230(15) 0.0281(16) -0.0147(13) 0.0025(13) -0.0011(12)
C14 0.0432(19) 0.0270(16) 0.0202(15) -0.0159(14) 0.0047(13) -0.0027(12)
C15 0.0274(16) 0.0235(15) 0.0343(17) -0.0102(13) 0.0017(13) 0.0046(13)
C16 0.0225(15) 0.0256(15) 0.0215(14) -0.0065(12) -0.0038(11) 0.0009(11)
C17 0.0303(16) 0.0222(15) 0.0236(15) -0.0096(12) -0.0040(12) 0.0007(11)
C18 0.0213(14) 0.0216(14) 0.0269(15) -0.0064(12) -0.0006(12) 0.0048(12)
C19 0.0279(16) 0.0293(16) 0.0171(14) -0.0100(13) 0.0005(12) 0.0008(11)
C20 0.0272(15) 0.0238(15) 0.0213(14) -0.0097(12) 0.0000(12) -0.0020(11)
C21 0.0299(17) 0.0265(16) 0.0336(18) -0.0133(13) 0.0005(14) 0.0037(13)
N1 0.0248(13) 0.0197(12) 0.0221(12) -0.0075(10) 0.0014(10) 0.0020(9)
N2 0.0171(11) 0.0214(12) 0.0199(12) -0.0069(9) -0.0006(9) 0.0028(9)
N3 0.0365(16) 0.0317(15) 0.0295(14) -0.0180(12) 0.0075(12) 0.0066(11)
N4 0.0379(16) 0.0312(15) 0.0320(15) -0.0173(12) 0.0058(12) 0.0066(12)
O1 0.0226(11) 0.0560(15) 0.0277(11) -0.0205(11) 0.0047(9) -0.0098(10)
O2 0.0272(11) 0.0199(10) 0.0248(10) -0.0077(8) -0.0058(8) 0.0000(8)
O3 0.0242(10) 0.0215(10) 0.0198(10) -0.0056(8) -0.0054(8) 0.0004(8)
O4 0.0228(11) 0.0332(12) 0.0214(10) -0.0097(9) 0.0023(8) -0.0034(9)
O5 0.0288(12) 0.0225(11) 0.0378(12) -0.0120(9) 0.0113(10) -0.0049(9)
O6 0.0452(15) 0.0181(11) 0.0573(16) -0.0090(10) 0.0087(12) 0.0007(10)
O7 0.0362(14) 0.0320(13) 0.0318(13) 0.0005(11) 0.0094(10) 0.0076(10)
O8 0.0170(10) 0.0212(10) 0.0192(10) -0.0072(8) -0.0010(8) -0.0026(8)

loop_
_atom_type_symbol
_atom_type_description
_atom_type_scat_dispersion_real
_atom_type_scat_dispersion_imag
_atom_type_scat_source
C C 0.0033 0.0016 'International Tables Vol C Tables 4.2.6.8 and 6.1.1.4'
H H 0.0000 0.0000 'International Tables Vol C Tables 4.2.6.8 and 6.1.1.4'
N N 0.0061 0.0033 'International Tables Vol C Tables 4.2.6.8 and 6.1.1.4'
O O 0.0106 0.0060 'International Tables Vol C Tables 4.2.6.8 and 6.1.1.4'
Zn Zn 0.2839 1.4301 'International Tables Vol C Tables 4.2.6.8 and 6.1.1.4'

loop_
_geom_angle_atom_site_label_1
_geom_angle_atom_site_label_2
_geom_angle_atom_site_label_3
_geom_angle_site_symmetry_1
_geom_angle_site_symmetry_3
_geom_angle
_geom_angle_publ_flag
O8 Zn1 O5 . 1_455 109.03(8) y
O8 Zn1 N2 . 2_657 120.97(9) y
O5 Zn1 N2 1_455 2_657 129.87(9) y
O8 Zn1 O1 . . 95.91(9) y
O5 Zn1 O1 1_455 . 91.16(9) y
N2 Zn1 O1 2_657 . 87.35(9) y
O8 Zn1 O4 . 1_455 97.04(8) y
O5 Zn1 O4 1_455 1_455 82.10(8) y
N2 Zn1 O4 2_657 1_455 88.28(8) y
O1 Zn1 O4 . 1_455 166.77(8) y
O8 Zn2 O3 . 2_766 85.85(8) y
O8 Zn2 O2 . . 84.78(8) y
O3 Zn2 O2 2_766 . 170.62(7) y
O8 Zn2 N1 . . 109.95(9) y
O3 Zn2 N1 2_766 . 90.44(9) y
O2 Zn2 N1 . . 92.40(9) y
O8 Zn2 O8 . 2_766 84.76(9) y
O3 Zn2 O8 2_766 2_766 94.90(8) y
O2 Zn2 O8 . 2_766 84.63(8) y
N1 Zn2 O8 . 2_766 164.72(8) y
O8 Zn2 O7 . . 165.98(8) y
O3 Zn2 O7 2_766 . 90.55(9) y
O2 Zn2 O7 . . 98.65(9) y
N1 Zn2 O7 . . 83.59(10) y
O8 Zn2 O7 2_766 . 82.05(9) y
C6 C1 C2 . . 120.2(2) ?
C6 C1 C7 . . 120.4(2) ?
C2 C1 C7 . . 119.4(2) ?
C3 C2 C1 . . 120.2(2) ?
C3 C2 C8 . . 122.6(2) ?
C1 C2 C8 . . 117.2(2) ?
C2 C3 C4 . . 119.1(3) ?
C2 C3 C9 . . 120.8(2) ?
C4 C3 C9 . . 120.1(2) ?
C5 C4 C3 . . 120.6(3) ?
C5 C4 H4 . . 119.7 ?
C3 C4 H4 . . 119.7 ?
C4 C5 C6 . . 120.4(3) ?
C4 C5 H5 . . 119.8 ?
C6 C5 H5 . . 119.8 ?
C1 C6 C5 . . 119.5(3) ?
C1 C6 H6 . . 120.2 ?
C5 C6 H6 . . 120.2 ?
O1 C7 O2 . . 126.9(3) ?
O1 C7 C1 . . 115.6(2) ?
O2 C7 C1 . . 117.5(2) ?
O3 C8 O4 . . 125.9(2) ?
O3 C8 C2 . . 115.2(2) ?
O4 C8 C2 . . 118.9(2) ?
O6 C9 O5 . . 124.7(3) ?
O6 C9 C3 . . 118.4(3) ?
O5 C9 C3 . . 116.9(2) ?
N1 C10 C11 . . 123.1(3) ?
N1 C10 H10 . . 118.5 ?
C11 C10 H10 . . 118.5 ?
C10 C11 C12 . . 119.6(3) ?
C10 C11 H11 . . 120.2 ?
C12 C11 H11 . . 120.2 ?
C13 C12 C11 . . 117.6(3) ?
C13 C12 C15 . . 120.1(3) ?
C11 C12 C15 . . 122.3(3) ?
C14 C13 C12 . . 119.3(3) ?
C14 C13 H13 . . 120.3 ?
C12 C13 H13 . . 120.3 ?
N1 C14 C13 . . 123.1(3) ?
N1 C14 H14 . . 118.4 ?
C13 C14 H14 . . 118.4 ?
N3 C15 C12 . . 120.0(3) ?
N3 C15 H15 . . 120.0 ?
C12 C15 H15 . . 120.0 ?
N2 C16 C17 . . 122.2(3) ?
N2 C16 H16 . . 118.9 ?
C17 C16 H16 . . 118.9 ?
C16 C17 C18 . . 119.6(3) ?
C16 C17 H17 . . 120.2 ?
C18 C17 H17 . . 120.2 ?
C17 C18 C19 . . 118.4(3) ?
C17 C18 C21 . . 119.9(3) ?
C19 C18 C21 . . 121.6(3) ?
C20 C19 C18 . . 118.6(3) ?
C20 C19 H19 . . 120.7 ?
C18 C19 H19 . . 120.7 ?
N2 C20 C19 . . 123.0(3) ?
N2 C20 H20 . . 118.5 ?
C19 C20 H20 . . 118.5 ?
N4 C21 C18 . . 121.3(3) ?
N4 C21 H21 . . 119.4 ?
C18 C21 H21 . . 119.4 ?
C10 N1 C14 . . 117.1(2) ?
C10 N1 Zn2 . . 122.89(19) ?
C14 N1 Zn2 . . 119.84(19) ?
C16 N2 C20 . . 118.0(2) ?
C16 N2 Zn1 . 2_657 122.57(19) ?
C20 N2 Zn1 . 2_657 119.38(18) ?
C15 N3 N4 . . 111.8(3) ?
C21 N4 N3 . . 112.1(3) ?
C7 O1 Zn1 . . 124.31(19) ?
C7 O2 Zn2 . . 134.37(18) ?
C8 O3 Zn2 . 2_766 132.50(18) ?
C8 O4 Zn1 . 1_655 119.59(17) ?
C9 O5 Zn1 . 1_655 124.78(18) ?
Zn2 O7 H7A . . 121(3) ?
Zn2 O7 H7B . . 124(3) ?
H7A O7 H7B . . 108(2) ?
Zn1 O8 Zn2 . . 117.66(9) ?
Zn1 O8 Zn2 . 2_766 130.91(10) ?
Zn2 O8 Zn2 . 2_766 95.24(9) ?
Zn1 O8 H8 . . 98(2) ?
Zn2 O8 H8 . . 107(2) ?
Zn2 O8 H8 2_766 . 107(2) ?

loop_
_geom_bond_atom_site_label_1
_geom_bond_atom_site_label_2
_geom_bond_site_symmetry_2
_geom_bond_distance
_geom_bond_publ_flag
Zn1 O8 . 1.956(2) y
Zn1 O5 1_455 2.002(2) y
Zn1 N2 2_657 2.060(2) y
Zn1 O1 . 2.089(2) y
Zn1 O4 1_455 2.279(2) y
Zn2 O8 . 2.117(2) y
Zn2 O3 2_766 2.1241(19) y
Zn2 O2 . 2.141(2) y
Zn2 N1 . 2.150(2) y
Zn2 O8 2_766 2.166(2) y
Zn2 O7 . 2.174(2) y
C1 C6 . 1.390(4) ?
C1 C2 . 1.401(4) ?
C1 C7 . 1.511(4) ?
C2 C3 . 1.398(4) ?
C2 C8 . 1.511(4) ?
C3 C4 . 1.399(4) ?
C3 C9 . 1.520(4) ?
C4 C5 . 1.384(4) ?
C4 H4 . 0.9300 ?
C5 C6 . 1.396(4) ?
C5 H5 . 0.9300 ?
C6 H6 . 0.9300 ?
C7 O1 . 1.255(3) ?
C7 O2 . 1.257(3) ?
C8 O3 . 1.260(3) ?
C8 O4 . 1.264(3) ?
C9 O6 . 1.230(3) ?
C9 O5 . 1.275(3) ?
C10 N1 . 1.347(4) ?
C10 C11 . 1.378(4) ?
C10 H10 . 0.9300 ?
C11 C12 . 1.394(4) ?
C11 H11 . 0.9300 ?
C12 C13 . 1.388(4) ?
C12 C15 . 1.466(4) ?
C13 C14 . 1.385(4) ?
C13 H13 . 0.9300 ?
C14 N1 . 1.349(4) ?
C14 H14 . 0.9300 ?
C15 N3 . 1.273(4) ?
C15 H15 . 0.9300 ?
C16 N2 . 1.344(4) ?
C16 C17 . 1.384(4) ?
C16 H16 . 0.9300 ?
C17 C18 . 1.386(4) ?
C17 H17 . 0.9300 ?
C18 C19 . 1.399(4) ?
C18 C21 . 1.472(4) ?
C19 C20 . 1.378(4) ?
C19 H19 . 0.9300 ?
C20 N2 . 1.353(4) ?
C20 H20 . 0.9300 ?
C21 N4 . 1.268(4) ?
C21 H21 . 0.9300 ?
N2 Zn1 2_657 2.060(2) ?
N3 N4 . 1.408(3) ?
O3 Zn2 2_766 2.1242(19) ?
O4 Zn1 1_655 2.279(2) ?
O5 Zn1 1_655 2.002(2) ?
O7 H7A . 0.852(18) ?
O7 H7B . 0.843(17) ?
O8 Zn2 2_766 2.166(2) ?
O8 H8 . 0.812(18) ?

loop_
_geom_hbond_atom_site_label_D
_geom_hbond_atom_site_label_H
_geom_hbond_atom_site_label_A
_geom_hbond_site_symmetry_A
_geom_hbond_distance_DH
_geom_hbond_distance_HA
_geom_hbond_distance_DA
_geom_hbond_angle_DHA
O7 H7B O6 1_545 0.843(17) 1.960(18) 2.787(3) 167(4)
O8 H8 O4 2_766 0.812(18) 2.15(2) 2.894(3) 153(3)
O7 H7A O5 2_866 0.852(18) 2.003(19) 2.816(3) 159(3)

loop_
_geom_torsion_atom_site_label_1
_geom_torsion_atom_site_label_2
_geom_torsion_atom_site_label_3
_geom_torsion_atom_site_label_4
_geom_torsion_site_symmetry_4
_geom_torsion
C6 C1 C2 C3 . -1.4(4)
C7 C1 C2 C3 . 176.8(2)
C6 C1 C2 C8 . -179.1(2)
C7 C1 C2 C8 . -0.9(4)
C1 C2 C3 C4 . 0.8(4)
C8 C2 C3 C4 . 178.3(3)
C1 C2 C3 C9 . -176.8(2)
C8 C2 C3 C9 . 0.7(4)
C2 C3 C4 C5 . 0.9(4)
C9 C3 C4 C5 . 178.5(3)
C3 C4 C5 C6 . -2.0(5)
C2 C1 C6 C5 . 0.4(4)
C7 C1 C6 C5 . -177.8(3)
C4 C5 C6 C1 . 1.3(4)
C6 C1 C7 O1 . 52.7(4)
C2 C1 C7 O1 . -125.5(3)
C6 C1 C7 O2 . -127.6(3)
C2 C1 C7 O2 . 54.2(4)
C3 C2 C8 O3 . -118.8(3)
C1 C2 C8 O3 . 58.8(3)
C3 C2 C8 O4 . 63.8(4)
C1 C2 C8 O4 . -118.6(3)
C2 C3 C9 O6 . 114.5(3)
C4 C3 C9 O6 . -63.0(4)
C2 C3 C9 O5 . -66.9(4)
C4 C3 C9 O5 . 115.6(3)
N1 C10 C11 C12 . -0.5(5)
C10 C11 C12 C13 . 3.8(4)
C10 C11 C12 C15 . -174.3(3)
C11 C12 C13 C14 . -3.7(5)
C15 C12 C13 C14 . 174.5(3)
C12 C13 C14 N1 . 0.2(5)
C13 C12 C15 N3 . -170.3(3)
C11 C12 C15 N3 . 7.8(5)
N2 C16 C17 C18 . -1.9(4)
C16 C17 C18 C19 . 2.0(4)
C16 C17 C18 C21 . -177.9(3)
C17 C18 C19 C20 . 0.3(4)
C21 C18 C19 C20 . -179.8(3)
C18 C19 C20 N2 . -2.9(4)
C17 C18 C21 N4 . 177.0(3)
C19 C18 C21 N4 . -2.9(5)
C11 C10 N1 C14 . -3.0(4)
C11 C10 N1 Zn2 . -178.1(2)
C13 C14 N1 C10 . 3.2(5)
C13 C14 N1 Zn2 . 178.4(2)
C17 C16 N2 C20 . -0.6(4)
C17 C16 N2 Zn1 2_657 177.4(2)
C19 C20 N2 C16 . 3.1(4)
C19 C20 N2 Zn1 2_657 -175.0(2)
C12 C15 N3 N4 . 178.9(3)
C18 C21 N4 N3 . -179.9(3)
C15 N3 N4 C21 . 178.1(3)
O2 C7 O1 Zn1 . -41.7(4)
C1 C7 O1 Zn1 . 138.0(2)
O1 C7 O2 Zn2 . 24.3(4)
C1 C7 O2 Zn2 . -155.38(19)
O4 C8 O3 Zn2 2_766 29.2(4)
C2 C8 O3 Zn2 2_766 -147.99(18)
O3 C8 O4 Zn1 1_655 172.92(19)
C2 C8 O4 Zn1 1_655 -9.9(3)
O6 C9 O5 Zn1 1_655 -175.2(2)
C3 C9 O5 Zn1 1_655 6.2(3)

_cod_database_fobs_code 2019977
